data_4079675
loop_
_publ_author_name
'Garc\'ia-L\'opez, Jos\'e-Antonio'
'Saura-Llamas, Isabel'
'McGrady, John E.'
'Bautista, Delia'
'Vicente, Jos\'e'

_publ_section_title
;
 Insertion of Allenes into the Pd--C Bond of Ortho-Palladated Primary
 Arylamines of Biological Relevance: Phenethylamine, Phentermine,
 (l)-Phenylalanine Methyl Ester, and (l)-Tryptophan Methyl Ester.
 Synthesis of Tetrahydro-3-benzazepines and Their Salts
;
_journal_issue 23
_journal_name_full Organometallics
_journal_page_first 8333
_journal_paper_doi 10.1021/om300928j
_journal_volume 31
_journal_year 2012
_chemical_formula_sum 'C16 H22 F3 N O3 S'
_chemical_formula_weight 365.41
_chemical_name_systematic
; 
 ? 
;
_space_group_IT_number 2
_symmetry_cell_setting triclinic
_symmetry_space_group_name_Hall '-P 1'
_symmetry_space_group_name_H-M 'P -1'
_atom_sites_solution_hydrogens geom
_atom_sites_solution_primary direct
_atom_sites_solution_secondary difmap
_audit_creation_method SHELXL-97
_cell_angle_alpha 106.489(2)
_cell_angle_beta 90.801(2)
_cell_angle_gamma 102.590(2)
_cell_formula_units_Z 2
_cell_length_a 8.8614(7)
_cell_length_b 8.8975(7)
_cell_length_c 11.5550(8)
_cell_measurement_reflns_used 4059
_cell_measurement_temperature 100(2)
_cell_measurement_theta_max 27.64
_cell_measurement_theta_min 2.45
_cell_volume 849.77(11)
_computing_cell_refinement 'Bruker SAINT'
_computing_data_collection 'Bruker SMART'
_computing_data_reduction 'Bruker SAINT'
_computing_molecular_graphics 'Bruker SHELXTL'
_computing_publication_material 'Bruker SHELXTL'
_computing_structure_refinement 'SHELXL-97 (Sheldrick, 1997)'
_computing_structure_solution 'SHELXS-97 (Sheldrick, 1990)'
_diffrn_ambient_temperature 100(2)
_diffrn_detector_area_resol_mean 8.26
_diffrn_measured_fraction_theta_full 0.993
_diffrn_measured_fraction_theta_max 0.993
_diffrn_measurement_device_type 'Bruker SMART APEX'
_diffrn_measurement_method \w-scan
_diffrn_radiation_monochromator graphite
_diffrn_radiation_source 'fine-focus sealed tube'
_diffrn_radiation_type MoK\a
_diffrn_radiation_wavelength 0.71073
_diffrn_reflns_av_R_equivalents 0.0204
_diffrn_reflns_av_sigmaI/netI 0.0264
_diffrn_reflns_limit_h_max 11
_diffrn_reflns_limit_h_min -11
_diffrn_reflns_limit_k_max 11
_diffrn_reflns_limit_k_min -11
_diffrn_reflns_limit_l_max 14
_diffrn_reflns_limit_l_min -14
_diffrn_reflns_number 9238
_diffrn_reflns_theta_full 26.00
_diffrn_reflns_theta_max 26.37
_diffrn_reflns_theta_min 1.84
_exptl_absorpt_coefficient_mu 0.236
_exptl_absorpt_correction_T_max 0.9700
_exptl_absorpt_correction_T_min 0.9391
_exptl_absorpt_correction_type multi-scan
_exptl_absorpt_process_details SADABS
_exptl_crystal_colour colourless
_exptl_crystal_density_diffrn 1.428
_exptl_crystal_density_method 'not measured'
_exptl_crystal_description prism
_exptl_crystal_F_000 384
_exptl_crystal_size_max 0.27
_exptl_crystal_size_mid 0.14
_exptl_crystal_size_min 0.13
_refine_diff_density_max 0.623
_refine_diff_density_min -0.281
_refine_diff_density_rms 0.057
_refine_ls_extinction_method none
_refine_ls_goodness_of_fit_ref 1.037
_refine_ls_hydrogen_treatment 'NH free, rigid methyls,others riding'
_refine_ls_matrix_type full
_refine_ls_number_parameters 229
_refine_ls_number_reflns 3444
_refine_ls_number_restraints 0
_refine_ls_restrained_S_all 1.037
_refine_ls_R_factor_all 0.0538
_refine_ls_R_factor_gt 0.0458
_refine_ls_shift/su_max 0.000
_refine_ls_shift/su_mean 0.000
_refine_ls_structure_factor_coef Fsqd
_refine_ls_weighting_details 'calc w=1/[\s^2^(Fo^2^)+(0.0491P)^2^+0.8032P] where P=(Fo^2^+2Fc^2^)/3'
_refine_ls_weighting_scheme calc
_refine_ls_wR_factor_gt 0.1084
_refine_ls_wR_factor_ref 0.1129
_reflns_number_gt 2983
_reflns_number_total 3444
_reflns_threshold_expression >2sigma(I)
_cod_data_source_file om300928j_si_002.cif
_cod_data_source_block jab658s
_cod_database_code 4079675

loop_
_symmetry_equiv_pos_as_xyz
'x, y, z'
'-x, -y, -z'

loop_
_atom_site_label
_atom_site_type_symbol
_atom_site_fract_x
_atom_site_fract_y
_atom_site_fract_z
_atom_site_U_iso_or_equiv
_atom_site_adp_type
_atom_site_occupancy
_atom_site_symmetry_multiplicity
_atom_site_calc_flag
_atom_site_refinement_flags
N1 N 0.9446(2) 0.2594(2) 0.81213(17) 0.0199(4) Uani 1 1 d .
H1A H 0.913(3) 0.279(3) 0.888(2) 0.025(6) Uiso 1 1 d .
H1B H 1.012(3) 0.345(3) 0.809(2) 0.023(6) Uiso 1 1 d .
C1 C 0.6973(2) -0.0593(2) 0.65662(19) 0.0218(4) Uani 1 1 d .
C2 C 0.8171(2) -0.1206(2) 0.69233(19) 0.0214(4) Uani 1 1 d .
C3 C 0.8357(2) -0.2712(2) 0.6239(2) 0.0243(4) Uani 1 1 d .
H3 H 0.9187 -0.3116 0.6465 0.029 Uiso 1 1 calc R
C4 C 0.7354(3) -0.3627(3) 0.5236(2) 0.0279(5) Uani 1 1 d .
H4 H 0.7500 -0.4648 0.4776 0.034 Uiso 1 1 calc R
C5 C 0.6136(3) -0.3043(3) 0.4908(2) 0.0291(5) Uani 1 1 d .
H5 H 0.5427 -0.3675 0.4233 0.035 Uiso 1 1 calc R
C6 C 0.5955(3) -0.1537(3) 0.5564(2) 0.0266(5) Uani 1 1 d .
H6 H 0.5125 -0.1139 0.5329 0.032 Uiso 1 1 calc R
C7 C 0.9212(2) -0.0278(2) 0.80575(19) 0.0213(4) Uani 1 1 d .
H7A H 0.9822 -0.0996 0.8253 0.026 Uiso 1 1 calc R
H7B H 0.8552 0.0009 0.8732 0.026 Uiso 1 1 calc R
C8 C 1.0339(2) 0.1264(2) 0.79988(19) 0.0204(4) Uani 1 1 d .
C9 C 0.8023(2) 0.2509(2) 0.73015(19) 0.0212(4) Uani 1 1 d .
C10 C 0.6736(2) 0.1025(2) 0.72608(19) 0.0216(4) Uani 1 1 d .
C11 C 1.1200(2) 0.1024(3) 0.68560(19) 0.0231(4) Uani 1 1 d .
H11A H 1.1863 0.0274 0.6852 0.035 Uiso 1 1 calc R
H11B H 1.1842 0.2062 0.6836 0.035 Uiso 1 1 calc R
H11C H 1.0450 0.0582 0.6144 0.035 Uiso 1 1 calc R
C12 C 1.1504(2) 0.1912(3) 0.9116(2) 0.0255(5) Uani 1 1 d .
H12A H 1.2140 0.1136 0.9108 0.038 Uiso 1 1 calc R
H12B H 1.0944 0.2075 0.9850 0.038 Uiso 1 1 calc R
H12C H 1.2175 0.2941 0.9105 0.038 Uiso 1 1 calc R
C13 C 0.8485(2) 0.2495(3) 0.60280(19) 0.0238(4) Uani 1 1 d .
H13A H 0.7667 0.2755 0.5593 0.036 Uiso 1 1 calc R
H13B H 0.8625 0.1423 0.5589 0.036 Uiso 1 1 calc R
H13C H 0.9458 0.3297 0.6086 0.036 Uiso 1 1 calc R
C14 C 0.7576(2) 0.4099(2) 0.7910(2) 0.0260(5) Uani 1 1 d .
H14A H 0.6677 0.4180 0.7449 0.039 Uiso 1 1 calc R
H14B H 0.8451 0.5001 0.7934 0.039 Uiso 1 1 calc R
H14C H 0.7316 0.4134 0.8737 0.039 Uiso 1 1 calc R
C15 C 0.5396(3) 0.1145(3) 0.7725(2) 0.0288(5) Uani 1 1 d .
H15A H 0.4589 0.0207 0.7618 0.035 Uiso 1 1 calc R
H15B H 0.5242 0.2170 0.8167 0.035 Uiso 1 1 calc R
C99 C 0.4364(2) 0.6880(3) 0.8665(2) 0.0258(5) Uani 1 1 d .
F1 F 0.45564(17) 0.58916(19) 0.93076(14) 0.0445(4) Uani 1 1 d .
F2 F 0.51281(16) 0.83530(18) 0.92907(14) 0.0438(4) Uani 1 1 d .
F3 F 0.50183(15) 0.64679(17) 0.76379(13) 0.0357(3) Uani 1 1 d .
S1 S 0.23081(6) 0.67803(6) 0.83866(5) 0.02116(15) Uani 1 1 d .
O1 O 0.1769(2) 0.7231(3) 0.95638(16) 0.0464(5) Uani 1 1 d .
O2 O 0.17024(19) 0.51261(19) 0.77119(16) 0.0378(4) Uani 1 1 d .
O3 O 0.23088(19) 0.7886(2) 0.76958(18) 0.0416(5) Uani 1 1 d .

loop_
_atom_site_aniso_label
_atom_site_aniso_U_11
_atom_site_aniso_U_22
_atom_site_aniso_U_33
_atom_site_aniso_U_23
_atom_site_aniso_U_13
_atom_site_aniso_U_12
N1 0.0179(8) 0.0178(9) 0.0238(9) 0.0047(7) 0.0027(7) 0.0059(7)
C1 0.0203(10) 0.0187(10) 0.0279(11) 0.0098(8) 0.0031(8) 0.0039(8)
C2 0.0191(10) 0.0204(10) 0.0271(11) 0.0113(8) 0.0040(8) 0.0041(8)
C3 0.0250(11) 0.0210(10) 0.0303(11) 0.0108(9) 0.0072(9) 0.0078(8)
C4 0.0354(12) 0.0179(10) 0.0291(12) 0.0061(9) 0.0077(10) 0.0042(9)
C5 0.0328(12) 0.0226(11) 0.0282(12) 0.0085(9) -0.0037(9) -0.0023(9)
C6 0.0247(11) 0.0241(11) 0.0322(12) 0.0128(9) -0.0024(9) 0.0021(8)
C7 0.0201(10) 0.0212(10) 0.0260(11) 0.0096(8) 0.0037(8) 0.0080(8)
C8 0.0170(9) 0.0197(10) 0.0262(11) 0.0065(8) 0.0007(8) 0.0082(8)
C9 0.0185(10) 0.0199(10) 0.0268(11) 0.0075(8) 0.0008(8) 0.0070(8)
C10 0.0196(10) 0.0209(10) 0.0271(11) 0.0103(9) 0.0002(8) 0.0065(8)
C11 0.0208(10) 0.0243(10) 0.0267(11) 0.0079(9) 0.0037(8) 0.0096(8)
C12 0.0206(10) 0.0275(11) 0.0283(11) 0.0065(9) -0.0007(9) 0.0079(8)
C13 0.0221(10) 0.0230(10) 0.0282(11) 0.0096(9) 0.0017(9) 0.0063(8)
C14 0.0238(11) 0.0207(10) 0.0352(12) 0.0075(9) 0.0031(9) 0.0093(8)
C15 0.0218(11) 0.0258(11) 0.0402(13) 0.0110(10) 0.0013(9) 0.0067(9)
C99 0.0226(10) 0.0282(11) 0.0322(12) 0.0140(9) 0.0049(9) 0.0105(9)
F1 0.0350(8) 0.0603(10) 0.0603(10) 0.0424(8) 0.0091(7) 0.0237(7)
F2 0.0289(7) 0.0402(8) 0.0521(9) 0.0033(7) -0.0108(7) 0.0013(6)
F3 0.0288(7) 0.0424(8) 0.0425(8) 0.0167(6) 0.0160(6) 0.0155(6)
S1 0.0175(2) 0.0201(3) 0.0266(3) 0.0057(2) 0.00237(19) 0.00720(19)
O1 0.0305(9) 0.0731(14) 0.0326(10) 0.0047(9) 0.0086(8) 0.0197(9)
O2 0.0299(9) 0.0253(9) 0.0484(11) 0.0023(7) 0.0061(8) -0.0025(7)
O3 0.0255(8) 0.0409(10) 0.0713(13) 0.0349(9) 0.0008(8) 0.0103(7)

loop_
_atom_type_symbol
_atom_type_description
_atom_type_scat_dispersion_real
_atom_type_scat_dispersion_imag
_atom_type_scat_source
C C 0.0033 0.0016 'International Tables Vol C Tables 4.2.6.8 and 6.1.1.4'
H H 0.0000 0.0000 'International Tables Vol C Tables 4.2.6.8 and 6.1.1.4'
N N 0.0061 0.0033 'International Tables Vol C Tables 4.2.6.8 and 6.1.1.4'
O O 0.0106 0.0060 'International Tables Vol C Tables 4.2.6.8 and 6.1.1.4'
F F 0.0171 0.0103 'International Tables Vol C Tables 4.2.6.8 and 6.1.1.4'
S S 0.1246 0.1234 'International Tables Vol C Tables 4.2.6.8 and 6.1.1.4'

loop_
_geom_angle_atom_site_label_1
_geom_angle_atom_site_label_2
_geom_angle_atom_site_label_3
_geom_angle
C8 N1 C9 126.19(16)
C6 C1 C2 119.04(19)
C6 C1 C10 119.64(19)
C2 C1 C10 121.30(18)
C3 C2 C1 119.22(19)
C3 C2 C7 120.28(18)
C1 C2 C7 120.47(18)
C4 C3 C2 121.2(2)
C3 C4 C5 119.5(2)
C6 C5 C4 119.9(2)
C5 C6 C1 121.1(2)
C2 C7 C8 115.64(17)
C11 C8 C7 112.93(17)
C11 C8 C12 109.77(17)
C7 C8 C12 109.74(17)
C11 C8 N1 111.10(16)
C7 C8 N1 109.05(16)
C12 C8 N1 103.86(16)
C14 C9 C13 108.99(17)
C14 C9 C10 113.05(17)
C13 C9 C10 110.99(17)
C14 C9 N1 102.50(16)
C13 C9 N1 110.51(16)
C10 C9 N1 110.50(16)
C15 C10 C1 119.74(19)
C15 C10 C9 122.24(19)
C1 C10 C9 117.76(17)
F3 C99 F2 107.82(17)
F3 C99 F1 108.41(17)
F2 C99 F1 107.19(19)
F3 C99 S1 111.09(15)
F2 C99 S1 111.55(15)
F1 C99 S1 110.62(15)
O1 S1 O3 115.66(12)
O1 S1 O2 114.23(11)
O3 S1 O2 113.93(12)
O1 S1 C99 104.48(11)
O3 S1 C99 103.47(10)
O2 S1 C99 103.00(10)

loop_
_geom_bond_atom_site_label_1
_geom_bond_atom_site_label_2
_geom_bond_distance
N1 C8 1.537(2)
N1 C9 1.542(3)
C1 C6 1.395(3)
C1 C2 1.400(3)
C1 C10 1.497(3)
C2 C3 1.395(3)
C2 C7 1.507(3)
C3 C4 1.384(3)
C4 C5 1.387(3)
C5 C6 1.385(3)
C7 C8 1.530(3)
C8 C11 1.520(3)
C8 C12 1.532(3)
C9 C14 1.529(3)
C9 C13 1.530(3)
C9 C10 1.534(3)
C10 C15 1.323(3)
C99 F3 1.320(3)
C99 F2 1.327(3)
C99 F1 1.337(2)
C99 S1 1.824(2)
S1 O1 1.4252(18)
S1 O3 1.4321(17)
S1 O2 1.4334(17)

loop_
_geom_hbond_atom_site_label_D
_geom_hbond_atom_site_label_H
_geom_hbond_atom_site_label_A
_geom_hbond_distance_DH
_geom_hbond_distance_HA
_geom_hbond_distance_DA
_geom_hbond_angle_DHA
_geom_hbond_site_symmetry_A
N1 H1A O1 0.90(3) 1.98(3) 2.873(3) 169(2) 2_667
N1 H1B O2 0.87(3) 1.96(3) 2.822(2) 169(2) 1_655
C15 H15A O3 0.95 2.58 3.518(3) 170.3 1_545

loop_
_cod_related_entry_id
_cod_related_entry_database
_cod_related_entry_code
1 ChemSpider 30659859
